data_1539555
loop_
_publ_author_name
'van Arkel, A.O.'

_publ_section_title
;
 Crystal structure and physical properties
;
_journal_name_full 'Physica (The Hague) (1,1934-17,1951)'
_journal_page_first 286
_journal_page_last 301
_journal_volume 4
_journal_year 1924
_chemical_formula_sum 'Se2 Zr'
_chemical_name_systematic 'Zr Se2'
_space_group_IT_number 164
_symmetry_space_group_name_Hall '-P 3 2"'
_symmetry_space_group_name_H-M 'P -3 m 1'
_cell_angle_alpha 90
_cell_angle_beta 90
_cell_angle_gamma 120
_cell_formula_units_Z 1
_cell_length_a 3.798
_cell_length_b 3.798
_cell_length_c 6.192
_cell_volume 77.352
_citation_journal_id_ASTM PYSIA7
_cod_data_source_file vanArkel_PYSIA7_1924_1985.cif
_cod_data_source_block Se2Zr1
_cod_original_formula_sum 'Se2 Zr1'
_cod_database_code 1539555

loop_
_symmetry_equiv_pos_as_xyz
x,y,z
-y,x-y,z
-x+y,-x,z
y,x,-z
-x,-x+y,-z
x-y,-y,-z
-x,-y,-z
y,-x+y,-z
x-y,x,-z
-y,-x,z
x,x-y,z
-x+y,y,z

loop_
_atom_site_label
_atom_site_type_symbol
_atom_site_fract_x
_atom_site_fract_y
_atom_site_fract_z
_atom_site_occupancy
_atom_site_U_iso_or_equiv
Zr1 Zr 0 0 0 1 0.0
Se1 Se 0.3333 0.6667 0.25 1 0.0
